data_4326177
loop_
_publ_author_name
'Min-Xia Yao'
'Zheng-You Wei'
'Zhi-Guo Gu'
'Qi Zheng'
'Yan Xu'
'Jing-Lin Zuo'

_publ_section_title
;
 Syntheses, Structures, and Magnetic Properties of Low-Dimensional
 Heterometallic Complexes Based on the Versatile Building Block
 [(Tp)Cr(CN)3]-
;
_journal_name_full 'Inorganic Chemistry'
_journal_page_first 8636
_journal_page_last 8644
_journal_paper_doi 10.1021/ic2011875
_journal_volume 50
_journal_year 2011
_chemical_formula_sum 'C189 H309 B9 Cl9 Cr9 Cu9 N108 O51'
_chemical_formula_weight 6366.64
_chemical_name_systematic
; 
 ? 
;
_space_group_IT_number 160
_symmetry_cell_setting trigonal
_symmetry_space_group_name_Hall 'R 3 -2"'
_symmetry_space_group_name_H-M 'R 3 m :H'
_atom_sites_solution_hydrogens geom
_atom_sites_solution_primary direct
_atom_sites_solution_secondary difmap
_audit_creation_method SHELXL-97
_cell_angle_alpha 90.00
_cell_angle_beta 90.00
_cell_angle_gamma 120.00
_cell_formula_units_Z 3
_cell_length_a 34.6504(9)
_cell_length_b 34.6504(9)
_cell_length_c 23.2241(12)
_cell_measurement_temperature 291(2)
_cell_volume 24148.3(15)
_computing_structure_refinement 'SHELXL-97 (Sheldrick, 1997)'
_computing_structure_solution 'SHELXS-97 (Sheldrick, 1990)'
_diffrn_ambient_temperature 291(2)
_diffrn_measured_fraction_theta_full 0.995
_diffrn_measured_fraction_theta_max 0.995
_diffrn_radiation_monochromator graphite
_diffrn_radiation_source 'fine-focus sealed tube'
_diffrn_radiation_type MoK\a
_diffrn_radiation_wavelength 0.71073
_diffrn_reflns_av_R_equivalents 0.0567
_diffrn_reflns_av_sigmaI/netI 0.0612
_diffrn_reflns_limit_h_max 39
_diffrn_reflns_limit_h_min -42
_diffrn_reflns_limit_k_max 42
_diffrn_reflns_limit_k_min -39
_diffrn_reflns_limit_l_max 20
_diffrn_reflns_limit_l_min -28
_diffrn_reflns_number 42586
_diffrn_reflns_theta_full 26.00
_diffrn_reflns_theta_max 26.00
_diffrn_reflns_theta_min 1.11
_exptl_absorpt_coefficient_mu 1.020
_exptl_absorpt_correction_T_max 0.8873
_exptl_absorpt_correction_T_min 0.8067
_exptl_absorpt_correction_type multi-scan
_exptl_crystal_colour purple
_exptl_crystal_density_diffrn 1.313
_exptl_crystal_description block
_exptl_crystal_F_000 9846
_exptl_crystal_size_max 0.22
_exptl_crystal_size_mid 0.20
_exptl_crystal_size_min 0.12
_refine_diff_density_max 0.336
_refine_diff_density_min -0.672
_refine_diff_density_rms 0.063
_refine_ls_abs_structure_details 'Flack H D (1983), Acta Cryst. A39, 876-881'
_refine_ls_abs_structure_Flack 0.023(12)
_refine_ls_extinction_method none
_refine_ls_goodness_of_fit_ref 1.003
_refine_ls_hydrogen_treatment constr
_refine_ls_matrix_type full
_refine_ls_number_parameters 670
_refine_ls_number_reflns 9091
_refine_ls_number_restraints 1
_refine_ls_restrained_S_all 1.003
_refine_ls_R_factor_all 0.0589
_refine_ls_R_factor_gt 0.0475
_refine_ls_shift/su_max 0.000
_refine_ls_shift/su_mean 0.000
_refine_ls_structure_factor_coef Fsqd
_refine_ls_weighting_details 'calc w=1/[\s^2^(Fo^2^)+(0.0600P)^2^+1.9900P] where P=(Fo^2^+2Fc^2^)/3'
_refine_ls_weighting_scheme calc
_refine_ls_wR_factor_gt 0.0989
_refine_ls_wR_factor_ref 0.1010
_reflns_number_gt 7712
_reflns_number_total 9091
_reflns_threshold_expression >2sigma(I)
_cod_data_source_file ic2011875_si_002_1.cif
_cod_data_source_block 1
_cod_original_sg_symbol_H-M 'R 3 m'
_cod_database_code 4326177

loop_
_symmetry_equiv_pos_as_xyz
'x, y, z'
'-y, x-y, z'
'-x+y, -x, z'
'-y, -x, z'
'-x+y, y, z'
'x, x-y, z'
'x+2/3, y+1/3, z+1/3'
'-y+2/3, x-y+1/3, z+1/3'
'-x+y+2/3, -x+1/3, z+1/3'
'-y+2/3, -x+1/3, z+1/3'
'-x+y+2/3, y+1/3, z+1/3'
'x+2/3, x-y+1/3, z+1/3'
'x+1/3, y+2/3, z+2/3'
'-y+1/3, x-y+2/3, z+2/3'
'-x+y+1/3, -x+2/3, z+2/3'
'-y+1/3, -x+2/3, z+2/3'
'-x+y+1/3, y+2/3, z+2/3'
'x+1/3, x-y+2/3, z+2/3'

loop_
_atom_site_label
_atom_site_type_symbol
_atom_site_fract_x
_atom_site_fract_y
_atom_site_fract_z
_atom_site_U_iso_or_equiv
_atom_site_adp_type
_atom_site_occupancy
_atom_site_symmetry_multiplicity
_atom_site_calc_flag
_atom_site_refinement_flags
B1 B 0.32851(17) -0.01879(17) 0.9409(2) 0.0380(11) Uani 1 1 d .
H11A H 0.3255 -0.0479 0.9406 0.046 Uiso 1 1 d R
B2 B 0.1522(3) 0.57609(13) 0.6986(3) 0.0444(17) Uani 1 2 d S
H22D H 0.1668 0.5834 0.6618 0.053 Uiso 1 2 d SR
C1 C 0.41739(15) 0.07943(15) 0.87150(19) 0.0393(10) Uani 1 1 d .
H1 H 0.4318 0.1095 0.8619 0.047 Uiso 1 1 calc R
C2 C 0.43254(16) 0.05086(17) 0.8559(2) 0.0444(11) Uani 1 1 d .
H2 H 0.4578 0.0578 0.8343 0.053 Uiso 1 1 calc R
C3 C 0.40222(15) 0.00944(15) 0.8792(2) 0.0393(10) Uani 1 1 d .
H3 H 0.4037 -0.0166 0.8772 0.047 Uiso 1 1 calc R
C4 C 0.25027(14) 0.01244(15) 0.88566(18) 0.0386(10) Uani 1 1 d .
H4 H 0.2430 0.0342 0.8768 0.046 Uiso 1 1 calc R
C5 C 0.22374(16) -0.03278(15) 0.87243(19) 0.0402(10) Uani 1 1 d .
H5 H 0.1955 -0.0474 0.8559 0.048 Uiso 1 1 calc R
C6 C 0.25019(15) -0.05067(15) 0.89023(18) 0.0404(10) Uani 1 1 d .
H6 H 0.2426 -0.0804 0.8867 0.049 Uiso 1 1 calc R
C7 C 0.34639(14) 0.05011(15) 1.06710(18) 0.0360(9) Uani 1 1 d .
H7 H 0.3536 0.0770 1.0846 0.043 Uiso 1 1 calc R
C8 C 0.33756(15) 0.01101(15) 1.09576(19) 0.0388(10) Uani 1 1 d .
H8 H 0.3368 0.0068 1.1354 0.047 Uiso 1 1 calc R
C9 C 0.33013(16) -0.02007(15) 1.0535(2) 0.0412(10) Uani 1 1 d .
H9 H 0.3238 -0.0492 1.0594 0.049 Uiso 1 1 calc R
C10 C 0.33622(13) 0.10892(13) 0.87186(18) 0.0303(8) Uani 1 1 d .
C11 C 0.39229(13) 0.13388(13) 0.96719(18) 0.0334(9) Uani 1 1 d .
C12 C 0.29854(13) 0.09181(13) 0.98737(19) 0.0333(9) Uani 1 1 d .
C13 C 0.4263(2) 0.21317(10) 0.7776(3) 0.0397(14) Uani 1 2 d S
H13A H 0.4294 0.1890 0.7925 0.060 Uiso 0.50 1 calc PR
H13B H 0.4162 0.2250 0.8076 0.060 Uiso 0.50 1 calc PR
H13C H 0.4546 0.2361 0.7635 0.060 Uiso 0.50 1 calc PR
C14 C 0.39651(17) 0.16031(17) 0.7015(3) 0.0541(13) Uani 1 1 d .
H14A H 0.4125 0.1722 0.6657 0.065 Uiso 1 1 calc R
H14B H 0.4146 0.1524 0.7251 0.065 Uiso 1 1 calc R
C15 C 0.35568(16) 0.11932(15) 0.6879(2) 0.0465(12) Uani 1 1 d .
H15A H 0.3571 0.0951 0.7070 0.056 Uiso 1 1 calc R
H15B H 0.3558 0.1144 0.6468 0.056 Uiso 1 1 calc R
C16 C 0.28684(16) 0.12214(15) 0.6530(2) 0.0462(11) Uani 1 1 d .
H16A H 0.3002 0.1200 0.6173 0.055 Uiso 1 1 calc R
H16B H 0.2562 0.0980 0.6533 0.055 Uiso 1 1 calc R
C17 C 0.28241(16) 0.06837(15) 0.7235(2) 0.0462(12) Uani 1 1 d .
H17A H 0.2609 0.0674 0.7504 0.069 Uiso 1 1 calc R
H17B H 0.3006 0.0584 0.7421 0.069 Uiso 1 1 calc R
H17C H 0.2673 0.0493 0.6913 0.069 Uiso 1 1 calc R
C18 C 0.47692(17) 0.16533(18) 1.0739(3) 0.0569(14) Uani 1 1 d .
H18B H 0.4923 0.1614 1.1057 0.085 Uiso 1 1 calc R
H18C H 0.4726 0.1443 1.0441 0.085 Uiso 1 1 calc R
H18A H 0.4485 0.1605 1.0866 0.085 Uiso 1 1 calc R
C19 C 0.52507(16) 0.24152(17) 1.1033(2) 0.0499(12) Uani 1 1 d .
H19A H 0.5093 0.2248 1.1373 0.060 Uiso 1 1 calc R
H19B H 0.5557 0.2480 1.1065 0.060 Uiso 1 1 calc R
C20 C 0.53980(17) 0.21075(18) 1.0084(2) 0.0524(12) Uani 1 1 d .
H20A H 0.5677 0.2220 1.0292 0.063 Uiso 1 1 calc R
H20B H 0.5296 0.1799 0.9987 0.063 Uiso 1 1 calc R
C21 C 0.54880(16) 0.23600(17) 0.9546(2) 0.0473(11) Uani 1 1 d .
H21A H 0.5442 0.2163 0.9225 0.057 Uiso 1 1 calc R
H21B H 0.5798 0.2594 0.9542 0.057 Uiso 1 1 calc R
C22 C 0.5025(2) 0.25123(12) 0.8861(3) 0.0483(16) Uani 1 2 d S
H22A H 0.4811 0.2608 0.8803 0.072 Uiso 0.50 1 calc PR
H22B H 0.4890 0.2201 0.8771 0.072 Uiso 0.50 1 calc PR
H22C H 0.5277 0.2680 0.8614 0.072 Uiso 0.50 1 calc PR
C23 C 0.1742(2) 0.08712(10) 0.9738(3) 0.0387(13) Uani 1 2 d S
H23A H 0.1748 0.0613 0.9599 0.058 Uiso 0.50 1 calc PR
H23B H 0.1982 0.1134 0.9566 0.058 Uiso 0.50 1 calc PR
H23C H 0.1463 0.0849 0.9639 0.058 Uiso 0.50 1 calc PR
C24 C 0.15112(17) 0.11404(17) 1.0628(2) 0.0516(13) Uani 1 1 d .
H24A H 0.1438 0.1279 1.0316 0.062 Uiso 1 1 calc R
H24B H 0.1237 0.0920 1.0811 0.062 Uiso 1 1 calc R
C25 C 0.18059(15) 0.14818(16) 1.1053(2) 0.0480(12) Uani 1 1 d .
H25A H 0.1620 0.1449 1.1383 0.058 Uiso 1 1 calc R
H25B H 0.1890 0.1769 1.0883 0.058 Uiso 1 1 calc R
C26 C 0.21628(18) 0.12938(18) 1.1922(2) 0.0535(13) Uani 1 1 d .
H26A H 0.2396 0.1500 1.2178 0.064 Uiso 1 1 calc R
H26B H 0.1881 0.1242 1.2076 0.064 Uiso 1 1 calc R
C27 C 0.25523(16) 0.20072(16) 1.1356(2) 0.0474(11) Uani 1 1 d .
H27A H 0.2636 0.2140 1.0980 0.071 Uiso 1 1 calc R
H27B H 0.2813 0.2054 1.1559 0.071 Uiso 1 1 calc R
H27C H 0.2412 0.2142 1.1566 0.071 Uiso 1 1 calc R
C28 C 0.20709(19) 0.60355(10) 0.8405(3) 0.0376(13) Uani 1 2 d S
H28 H 0.2078 0.6039 0.8805 0.045 Uiso 1 2 calc SR
C29 C 0.2442(2) 0.62209(11) 0.8038(3) 0.0411(14) Uani 1 2 d S
H29 H 0.2739 0.6369 0.8153 0.049 Uiso 1 2 calc SR
C30 C 0.2292(2) 0.61461(11) 0.7481(3) 0.0450(15) Uani 1 2 d S
H30 H 0.2472 0.6236 0.7155 0.054 Uiso 1 2 calc SR
C31 C 0.10713(17) 0.48902(17) 0.6725(2) 0.0558(13) Uani 1 1 d .
H31 H 0.1201 0.4922 0.6365 0.067 Uiso 1 1 calc R
C32 C 0.07641(15) 0.45061(16) 0.6936(2) 0.0467(12) Uani 1 1 d .
H32 H 0.0627 0.4228 0.6760 0.056 Uiso 1 1 calc R
C33 C 0.06931(16) 0.46202(16) 0.7500(2) 0.0472(11) Uani 1 1 d .
H33 H 0.0514 0.4418 0.7781 0.057 Uiso 1 1 calc R
C34 C 0.10767(16) 0.51017(16) 0.8827(2) 0.0445(10) Uani 1 1 d .
C35 C 0.0368(2) 0.51842(12) 0.8365(3) 0.0412(15) Uani 1 2 d S
Cl1 Cl 0.14794(3) 0.85206(3) 0.80814(6) 0.0378(3) Uani 1 2 d S
Cl2 Cl 0.19107(5) 0.09554(3) 0.81466(8) 0.0451(4) Uani 1 2 d S
Cl3 Cl 0.25980(9) 0.85517(9) 0.02791(13) 0.0578(6) Uani 0.50 1 d P
Cr1 Cr 0.33973(2) 0.07761(2) 0.94118(3) 0.03119(15) Uani 1 1 d .
Cr2 Cr 0.10096(4) 0.550479(19) 0.82212(5) 0.0465(3) Uani 1 2 d S
Cu1 Cu 0.32342(2) 0.161709(12) 0.76925(3) 0.03473(16) Uani 1 2 d S
Cu2 Cu 0.46335(2) 0.231674(12) 1.00712(3) 0.03708(17) Uani 1 2 d S
Cu3 Cu 0.24856(2) 0.124280(12) 1.06876(3) 0.03590(17) Uani 1 2 d S
N1 N 0.37982(12) 0.05897(13) 0.90195(16) 0.0396(8) Uani 1 1 d .
N2 N 0.36910(12) 0.01483(12) 0.90619(16) 0.0368(8) Uani 1 1 d .
N3 N 0.34264(11) 0.04224(11) 1.00925(15) 0.0340(7) Uani 1 1 d .
N4 N 0.33378(12) -0.00025(11) 1.00181(15) 0.0348(8) Uani 1 1 d .
N5 N 0.28670(11) 0.02011(11) 0.91211(16) 0.0343(8) Uani 1 1 d .
N6 N 0.28770(11) -0.01871(12) 0.91287(16) 0.0359(8) Uani 1 1 d .
N7 N 0.32990(14) 0.12606(13) 0.83097(18) 0.0454(9) Uani 1 1 d .
N8 N 0.42032(13) 0.17093(13) 0.98023(18) 0.0470(10) Uani 1 1 d .
N9 N 0.27971(12) 0.10047(12) 1.01785(16) 0.0394(8) Uani 1 1 d .
N10 N 0.39444(18) 0.19722(9) 0.7313(2) 0.0438(13) Uani 1 2 d S
N11 N 0.31117(14) 0.11512(14) 0.70277(17) 0.0470(10) Uani 1 1 d .
N12 N 0.50410(12) 0.21194(13) 1.05070(18) 0.0434(9) Uani 1 1 d .
N13 N 0.51704(18) 0.25852(9) 0.9459(3) 0.0442(13) Uani 1 2 d S
N14 N 0.17964(17) 0.08982(8) 1.0377(2) 0.0369(11) Uani 1 2 d S
N15 N 0.22370(12) 0.15214(13) 1.12970(16) 0.0397(8) Uani 1 1 d .
N16 N 0.18258(17) 0.59129(8) 0.7479(2) 0.0384(11) Uani 1 2 d S
N17 N 0.16806(18) 0.58403(9) 0.8054(2) 0.0404(12) Uani 1 2 d S
N18 N 0.11788(14) 0.52354(15) 0.70886(19) 0.0550(11) Uani 1 1 d .
N19 N 0.09311(14) 0.50768(14) 0.7564(2) 0.0512(10) Uani 1 1 d .
N20 N 0.11135(15) 0.48628(14) 0.91282(17) 0.0547(11) Uani 1 1 d .
N21 N -0.0045(2) 0.49777(10) 0.8445(2) 0.0478(14) Uani 1 2 d S
O1 O 0.11742(10) 0.81114(10) 0.78293(12) 0.0407(7) Uani 1 1 d .
O2 O 0.12928(8) 0.87073(8) 0.8464(2) 0.0454(11) Uani 1 2 d S
O3 O 0.16428(8) 0.83572(8) 0.8576(2) 0.0489(11) Uani 1 2 d S
O4 O 0.18495(12) 0.12623(11) 0.84806(15) 0.0519(8) Uani 1 1 d .
O5 O 0.17420(14) 0.08710(7) 0.75681(18) 0.0386(10) Uani 1 2 d S
O6 O 0.23833(16) 0.11917(8) 0.8077(2) 0.0511(12) Uani 1 2 d S
O7 O 0.3078(2) 0.8723(2) 0.0146(3) 0.0468(15) Uani 0.50 1 d P
O8 O 0.2451(3) 0.8092(2) 0.0444(4) 0.067(2) Uani 0.50 1 d P
O9 O 0.2476(2) 0.8804(2) 0.0648(3) 0.0496(16) Uani 0.50 1 d P
O10 O 0.2345(2) 0.8506(2) -0.0268(3) 0.0570(18) Uani 0.50 1 d P
O1W O 0.6667 0.3333 0.8104(4) 0.0484(19) Uani 1 6 d S
H1X H 0.6873 0.3346 0.8315 0.058 Uiso 0.17 1 d PR
H1Y H 0.6740 0.3370 0.7752 0.058 Uiso 0.33 2 d SPR
O2W O 0.3333 0.6667 0.6682(3) 0.0372(16) Uani 1 6 d S
H2X H 0.3519 0.6938 0.6607 0.045 Uiso 0.17 1 d PR
H2Y H 0.3157 0.6579 0.6398 0.045 Uiso 0.33 2 d SPR
O3W O 0.3333 0.6667 0.8956(3) 0.0414(17) Uani 1 6 d S
H3X H 0.3200 0.6800 0.9078 0.050 Uiso 0.33 2 d SPR
H3Y H 0.3600 0.6800 0.9078 0.050 Uiso 0.33 2 d SPR
O4W O 0.4921(3) 0.1681(4) 0.7817(4) 0.039(2) Uani 0.30 1 d P
H4X H 0.4713 0.1467 0.7630 0.047 Uiso 0.30 1 d PR
H4Y H 0.5163 0.1784 0.7630 0.047 Uiso 0.30 1 d PR
O5W O 0.5454(2) 0.27270(12) 0.7298(4) 0.051(2) Uani 0.60 2 d SP
H5X H 0.5277 0.2762 0.7086 0.061 Uiso 0.30 1 d PR
H5Y H 0.5543 0.2907 0.7575 0.061 Uiso 0.30 1 d PR
O6W O 0.64625(14) 0.35375(14) 0.0708(4) 0.0456(18) Uani 0.60 2 d SP
H6X H 0.6407 0.3493 0.1066 0.055 Uiso 0.30 1 d PR
H6Y H 0.6626 0.3374 0.0606 0.055 Uiso 0.60 2 d SPR
O7W O 0.59417(13) 0.40583(13) 0.8630(3) 0.0666(18) Uani 0.80 2 d SP
H7X H 0.6060 0.4338 0.8720 0.080 Uiso 0.40 1 d PR
H7Y H 0.5668 0.3930 0.8723 0.080 Uiso 0.40 1 d PR
O8W O 0.5746(3) 0.3043(3) 0.2514(4) 0.065(3) Uani 0.40 1 d P
H8X H 0.5757 0.3102 0.2871 0.078 Uiso 0.40 1 d PR
H8Y H 0.5514 0.2795 0.2445 0.078 Uiso 0.40 1 d PR
O9W O 0.28230(14) 0.71770(14) -0.0081(3) 0.0478(19) Uani 0.60 2 d SP
H9X H 0.2655 0.6989 0.0172 0.057 Uiso 0.30 1 d PR
H9Y H 0.3045 0.7391 0.0083 0.057 Uiso 0.30 1 d PR

loop_
_atom_site_aniso_label
_atom_site_aniso_U_11
_atom_site_aniso_U_22
_atom_site_aniso_U_33
_atom_site_aniso_U_23
_atom_site_aniso_U_13
_atom_site_aniso_U_12
B1 0.044(3) 0.038(3) 0.028(2) -0.012(2) 0.000(2) 0.017(2)
B2 0.041(4) 0.054(3) 0.034(4) 0.0044(16) 0.009(3) 0.020(2)
C1 0.040(2) 0.040(2) 0.033(2) 0.0021(18) -0.0048(18) 0.017(2)
C2 0.041(2) 0.060(3) 0.035(2) 0.009(2) 0.016(2) 0.027(2)
C3 0.044(2) 0.041(2) 0.040(3) -0.0001(19) -0.0102(19) 0.027(2)
C4 0.041(2) 0.041(2) 0.029(2) 0.0081(18) -0.0088(18) 0.017(2)
C5 0.043(2) 0.042(2) 0.028(2) -0.0045(18) -0.0034(18) 0.016(2)
C6 0.048(3) 0.036(2) 0.026(2) -0.0017(17) 0.0001(18) 0.012(2)
C7 0.032(2) 0.040(2) 0.030(2) -0.0044(17) -0.0078(16) 0.0146(18)
C8 0.043(2) 0.043(2) 0.026(2) 0.0029(18) 0.0062(18) 0.018(2)
C9 0.051(3) 0.043(2) 0.035(2) 0.0092(19) 0.016(2) 0.027(2)
C10 0.0287(19) 0.0286(19) 0.033(2) -0.0032(16) -0.0009(16) 0.0138(16)
C11 0.033(2) 0.025(2) 0.033(2) -0.0001(16) -0.0034(17) 0.0081(17)
C12 0.030(2) 0.032(2) 0.033(2) -0.0083(17) -0.0028(17) 0.0119(17)
C13 0.041(3) 0.039(2) 0.040(4) 0.0099(14) 0.020(3) 0.0207(17)
C14 0.052(3) 0.048(3) 0.060(3) -0.006(2) 0.010(2) 0.023(2)
C15 0.052(3) 0.033(2) 0.046(3) 0.0113(19) 0.027(2) 0.015(2)
C16 0.045(3) 0.037(2) 0.046(3) -0.001(2) -0.007(2) 0.012(2)
C17 0.042(2) 0.038(2) 0.037(3) -0.0049(19) 0.012(2) 0.004(2)
C18 0.046(3) 0.056(3) 0.064(3) 0.033(3) 0.017(2) 0.022(2)
C19 0.037(2) 0.059(3) 0.048(3) 0.012(2) 0.001(2) 0.019(2)
C20 0.048(3) 0.058(3) 0.045(3) 0.010(2) 0.008(2) 0.022(2)
C21 0.041(3) 0.055(3) 0.042(3) -0.002(2) -0.007(2) 0.021(2)
C22 0.041(4) 0.054(3) 0.046(4) -0.0034(15) -0.007(3) 0.0206(18)
C23 0.036(3) 0.041(2) 0.038(3) 0.0045(13) 0.009(3) 0.0180(15)
C24 0.044(3) 0.045(3) 0.056(3) -0.020(2) -0.003(2) 0.016(2)
C25 0.041(3) 0.046(3) 0.056(3) -0.015(2) -0.010(2) 0.020(2)
C26 0.049(3) 0.057(3) 0.051(3) 0.007(2) 0.006(2) 0.023(2)
C27 0.047(3) 0.047(3) 0.044(3) -0.021(2) -0.014(2) 0.020(2)
C28 0.037(3) 0.032(2) 0.046(4) 0.0032(13) 0.006(3) 0.0187(16)
C29 0.048(4) 0.042(2) 0.035(3) 0.0098(14) 0.020(3) 0.0242(18)
C30 0.041(3) 0.040(2) 0.054(4) 0.0014(15) 0.003(3) 0.0206(17)
C31 0.046(3) 0.056(3) 0.047(3) 0.004(2) 0.021(2) 0.011(2)
C32 0.041(2) 0.043(2) 0.044(3) -0.005(2) 0.022(2) 0.012(2)
C33 0.051(3) 0.043(3) 0.040(3) 0.011(2) 0.016(2) 0.018(2)
C34 0.045(3) 0.041(2) 0.043(3) 0.004(2) 0.005(2) 0.019(2)
C35 0.052(4) 0.036(2) 0.042(4) 0.0080(15) 0.016(3) 0.026(2)
Cl1 0.0365(5) 0.0365(5) 0.0291(7) -0.0014(3) 0.0014(3) 0.0097(6)
Cl2 0.0441(8) 0.0416(6) 0.0502(10) -0.0094(4) -0.0188(7) 0.0221(4)
Cl3 0.0466(13) 0.0475(14) 0.0671(17) -0.0047(12) -0.0077(12) 0.0144(11)
Cr1 0.0263(3) 0.0250(3) 0.0371(4) -0.0012(3) -0.0002(3) 0.0090(3)
Cr2 0.0467(6) 0.0530(5) 0.0378(6) 0.0064(2) 0.0128(5) 0.0233(3)
Cu1 0.0419(4) 0.0339(3) 0.0311(4) -0.00038(15) -0.0008(3) 0.0210(2)
Cu2 0.0349(4) 0.0345(3) 0.0420(4) -0.00425(16) -0.0085(3) 0.01747(19)
Cu3 0.0367(4) 0.0355(3) 0.0358(4) 0.00539(15) 0.0108(3) 0.01837(19)
N1 0.043(2) 0.047(2) 0.0296(19) -0.0066(16) -0.0005(16) 0.0229(18)
N2 0.0326(18) 0.0375(19) 0.036(2) -0.0034(15) 0.0023(15) 0.0147(16)
N3 0.0345(18) 0.0326(18) 0.0310(19) -0.0014(14) 0.0011(15) 0.0137(15)
N4 0.048(2) 0.0341(18) 0.0298(19) -0.0006(14) 0.0028(15) 0.0263(16)
N5 0.0310(17) 0.0309(17) 0.0340(19) -0.0074(14) -0.0020(14) 0.0102(15)
N6 0.0290(17) 0.0375(18) 0.0318(19) -0.0078(15) 0.0051(14) 0.0096(15)
N7 0.050(2) 0.040(2) 0.047(2) 0.0081(18) 0.0034(18) 0.0233(19)
N8 0.047(2) 0.043(2) 0.039(2) -0.0073(17) -0.0065(18) 0.0125(19)
N9 0.044(2) 0.042(2) 0.034(2) -0.0128(16) -0.0070(17) 0.0232(18)
N10 0.044(3) 0.048(2) 0.037(3) 0.0048(12) 0.010(2) 0.0221(15)
N11 0.051(2) 0.047(2) 0.038(2) -0.0001(18) 0.0112(18) 0.0202(19)
N12 0.041(2) 0.044(2) 0.050(2) 0.0057(18) -0.0017(18) 0.0242(17)
N13 0.043(3) 0.041(2) 0.049(3) -0.0052(12) -0.010(2) 0.0217(15)
N14 0.041(3) 0.0324(18) 0.040(3) -0.0041(11) -0.008(2) 0.0205(14)
N15 0.0346(19) 0.046(2) 0.035(2) -0.0048(16) -0.0025(15) 0.0179(17)
N16 0.038(3) 0.0337(19) 0.045(3) 0.0030(11) 0.006(2) 0.0191(14)
N17 0.045(3) 0.038(2) 0.041(3) 0.0037(12) 0.007(2) 0.0224(14)
N18 0.042(2) 0.053(2) 0.046(3) -0.006(2) 0.0132(19) 0.0064(19)
N19 0.047(2) 0.048(2) 0.051(3) -0.0006(19) 0.0189(19) 0.0183(19)
N20 0.065(3) 0.044(2) 0.025(2) 0.0065(17) 0.0076(19) 0.005(2)
N21 0.061(4) 0.047(2) 0.040(3) 0.0155(14) 0.031(3) 0.0304(18)
O1 0.0455(17) 0.0394(16) 0.0307(16) 0.0026(13) 0.0141(13) 0.0164(14)
O2 0.0432(17) 0.0432(17) 0.042(3) -0.0043(11) 0.0043(11) 0.016(2)
O3 0.0382(17) 0.0382(17) 0.062(3) 0.0016(12) -0.0016(12) 0.013(2)
O4 0.060(2) 0.0483(19) 0.047(2) -0.0082(16) -0.0134(17) 0.0262(17)
O5 0.041(2) 0.0426(17) 0.031(2) 0.0035(9) 0.0070(18) 0.0205(12)
O6 0.054(3) 0.0463(19) 0.056(3) -0.0074(12) -0.015(2) 0.0269(14)
O7 0.045(4) 0.042(4) 0.055(4) 0.000(3) 0.002(3) 0.023(3)
O8 0.056(4) 0.041(4) 0.093(6) 0.025(4) 0.001(4) 0.015(3)
O9 0.042(3) 0.053(4) 0.046(4) -0.001(3) 0.009(3) 0.018(3)
O10 0.058(4) 0.050(4) 0.052(4) -0.007(3) -0.008(3) 0.018(3)
O1W 0.050(3) 0.050(3) 0.045(5) 0.000 0.000 0.0250(14)
O2W 0.047(3) 0.047(3) 0.019(3) 0.000 0.000 0.0233(13)
O3W 0.046(3) 0.046(3) 0.033(4) 0.000 0.000 0.0229(13)
O4W 0.035(5) 0.063(6) 0.024(5) -0.018(5) -0.001(4) 0.029(5)
O5W 0.036(4) 0.053(3) 0.058(5) 0.0158(18) 0.032(4) 0.018(2)
O6W 0.031(2) 0.031(2) 0.053(5) -0.0023(19) 0.0023(19) -0.001(3)
O7W 0.074(3) 0.074(3) 0.040(4) 0.0008(17) -0.0008(17) 0.029(4)
O8W 0.058(5) 0.079(6) 0.048(5) 0.003(4) 0.005(4) 0.027(5)
O9W 0.060(3) 0.060(3) 0.012(3) -0.0060(17) 0.0060(17) 0.022(4)

loop_
_atom_type_symbol
_atom_type_description
_atom_type_scat_dispersion_real
_atom_type_scat_dispersion_imag
_atom_type_scat_source
C C 0.0033 0.0016 'International Tables Vol C Tables 4.2.6.8 and 6.1.1.4'
H H 0.0000 0.0000 'International Tables Vol C Tables 4.2.6.8 and 6.1.1.4'
B B 0.0013 0.0007 'International Tables Vol C Tables 4.2.6.8 and 6.1.1.4'
N N 0.0061 0.0033 'International Tables Vol C Tables 4.2.6.8 and 6.1.1.4'
O O 0.0106 0.0060 'International Tables Vol C Tables 4.2.6.8 and 6.1.1.4'
Cl Cl 0.1484 0.1585 'International Tables Vol C Tables 4.2.6.8 and 6.1.1.4'
Cr Cr 0.3209 0.6236 'International Tables Vol C Tables 4.2.6.8 and 6.1.1.4'
Cu Cu 0.3201 1.2651 'International Tables Vol C Tables 4.2.6.8 and 6.1.1.4'

loop_
_geom_angle_atom_site_label_1
_geom_angle_atom_site_label_2
_geom_angle_atom_site_label_3
_geom_angle
_geom_angle_site_symmetry_1
_geom_angle_site_symmetry_3
N4 B1 N2 107.3(4) . .
N4 B1 N6 107.7(4) . .
N2 B1 N6 105.5(4) . .
N4 B1 H11A 112.1 . .
N2 B1 H11A 111.8 . .
N6 B1 H11A 112.0 . .
N16 B2 N18 106.3(4) . .
N16 B2 N18 106.3(4) . 6_565
N18 B2 N18 98.5(5) . 6_565
N16 B2 H22D 114.3 . .
N18 B2 H22D 114.9 . .
N18 B2 H22D 114.9 6_565 .
N1 C1 C2 112.3(4) . .
N1 C1 H1 123.9 . .
C2 C1 H1 123.9 . .
C1 C2 C3 105.9(4) . .
C1 C2 H2 127.0 . .
C3 C2 H2 127.0 . .
C2 C3 N2 106.4(4) . .
C2 C3 H3 126.8 . .
N2 C3 H3 126.8 . .
N5 C4 C5 111.0(4) . .
N5 C4 H4 124.5 . .
C5 C4 H4 124.5 . .
C4 C5 C6 102.8(4) . .
C4 C5 H5 128.6 . .
C6 C5 H5 128.6 . .
N6 C6 C5 109.4(4) . .
N6 C6 H6 125.3 . .
C5 C6 H6 125.3 . .
N3 C7 C8 108.8(4) . .
N3 C7 H7 125.6 . .
C8 C7 H7 125.6 . .
C9 C8 C7 106.4(4) . .
C9 C8 H8 126.8 . .
C7 C8 H8 126.8 . .
N4 C9 C8 107.5(4) . .
N4 C9 H9 126.3 . .
C8 C9 H9 126.3 . .
N7 C10 Cr1 173.8(3) . .
N8 C11 Cr1 169.8(4) . .
N9 C12 Cr1 171.3(4) . .
N10 C13 H13A 109.5 . .
N10 C13 H13B 109.5 . .
H13A C13 H13B 109.5 . .
N10 C13 H13C 109.5 . .
H13A C13 H13C 109.5 . .
H13B C13 H13C 109.5 . .
C15 C14 N10 120.0(5) . .
C15 C14 H14A 107.3 . .
N10 C14 H14A 107.3 . .
C15 C14 H14B 107.3 . .
N10 C14 H14B 107.3 . .
H14A C14 H14B 106.9 . .
C14 C15 N11 119.4(4) . .
C14 C15 H15A 107.5 . .
N11 C15 H15A 107.5 . .
C14 C15 H15B 107.5 . .
N11 C15 H15B 107.5 . .
H15A C15 H15B 107.0 . .
C16 C16 N11 115.9(2) 6 .
C16 C16 H16A 108.3 6 .
N11 C16 H16A 108.3 . .
C16 C16 H16B 108.3 6 .
N11 C16 H16B 108.3 . .
H16A C16 H16B 107.4 . .
N11 C17 H17A 109.5 . .
N11 C17 H17B 109.5 . .
H17A C17 H17B 109.5 . .
N11 C17 H17C 109.5 . .
H17A C17 H17C 109.5 . .
H17B C17 H17C 109.5 . .
N12 C18 H18B 109.5 . .
N12 C18 H18C 109.5 . .
H18B C18 H18C 109.5 . .
N12 C18 H18A 109.5 . .
H18B C18 H18A 109.5 . .
H18C C18 H18A 109.5 . .
C19 C19 N12 115.7(2) 6 .
C19 C19 H19A 108.4 6 .
N12 C19 H19A 108.4 . .
C19 C19 H19B 108.4 6 .
N12 C19 H19B 108.4 . .
H19A C19 H19B 107.4 . .
C21 C20 N12 116.4(4) . .
C21 C20 H20A 108.2 . .
N12 C20 H20A 108.2 . .
C21 C20 H20B 108.2 . .
N12 C20 H20B 108.2 . .
H20A C20 H20B 107.3 . .
C20 C21 N13 113.2(4) . .
C20 C21 H21A 108.9 . .
N13 C21 H21A 108.9 . .
C20 C21 H21B 108.9 . .
N13 C21 H21B 108.9 . .
H21A C21 H21B 107.7 . .
N13 C22 H22A 109.5 . .
N13 C22 H22B 109.5 . .
H22A C22 H22B 109.5 . .
N13 C22 H22C 109.5 . .
H22A C22 H22C 109.5 . .
H22B C22 H22C 109.5 . .
N14 C23 H23A 109.5 . .
N14 C23 H23B 109.5 . .
H23A C23 H23B 109.5 . .
N14 C23 H23C 109.5 . .
H23A C23 H23C 109.5 . .
H23B C23 H23C 109.5 . .
C25 C24 N14 106.6(4) . .
C25 C24 H24A 110.4 . .
N14 C24 H24A 110.4 . .
C25 C24 H24B 110.4 . .
N14 C24 H24B 110.4 . .
H24A C24 H24B 108.6 . .
C24 C25 N15 124.4(4) . .
C24 C25 H25A 106.2 . .
N15 C25 H25A 106.2 . .
C24 C25 H25B 106.2 . .
N15 C25 H25B 106.2 . .
H25A C25 H25B 106.4 . .
C26 C26 N15 114.2(2) 6 .
C26 C26 H26A 108.7 6 .
N15 C26 H26A 108.7 . .
C26 C26 H26B 108.7 6 .
N15 C26 H26B 108.7 . .
H26A C26 H26B 107.6 . .
N15 C27 H27A 109.5 . .
N15 C27 H27B 109.5 . .
H27A C27 H27B 109.5 . .
N15 C27 H27C 109.5 . .
H27A C27 H27C 109.5 . .
H27B C27 H27C 109.5 . .
C29 C28 N17 107.7(6) . .
C29 C28 H28 126.2 . .
N17 C28 H28 126.2 . .
C30 C29 C28 108.4(6) . .
C30 C29 H29 125.8 . .
C28 C29 H29 125.8 . .
C29 C30 N16 109.2(6) . .
C29 C30 H30 125.4 . .
N16 C30 H30 125.4 . .
C32 C31 N18 112.8(5) . .
C32 C31 H31 123.6 . .
N18 C31 H31 123.6 . .
C31 C32 C33 103.1(4) . .
C31 C32 H32 128.5 . .
C33 C32 H32 128.5 . .
N19 C33 C32 109.3(4) . .
N19 C33 H33 125.4 . .
C32 C33 H33 125.4 . .
N20 C34 Cr2 175.3(4) . .
N21 C35 Cr2 178.7(6) . .
O1 Cl1 O1 123.6(2) . 4_665
O1 Cl1 O2 115.67(14) . .
O1 Cl1 O2 115.67(14) 4_665 .
O1 Cl1 O3 99.94(17) . .
O1 Cl1 O3 99.94(17) 4_665 .
O2 Cl1 O3 92.1(3) . .
O4 Cl2 O4 111.5(3) . 6
O4 Cl2 O6 101.0(2) . .
O4 Cl2 O6 101.0(2) 6 .
O4 Cl2 O5 117.83(16) . .
O4 Cl2 O5 117.83(16) 6 .
O6 Cl2 O5 104.2(3) . .
O9 Cl3 O8 117.3(5) . .
O9 Cl3 O7 119.5(4) . .
O8 Cl3 O7 101.6(4) . .
O9 Cl3 O10 103.6(5) . .
O8 Cl3 O10 103.9(5) . .
O7 Cl3 O10 109.9(4) . .
C10 Cr1 C11 89.25(17) . .
C10 Cr1 N1 92.80(16) . .
C11 Cr1 N1 90.65(17) . .
C10 Cr1 C12 93.08(17) . .
C11 Cr1 C12 90.70(17) . .
N1 Cr1 C12 173.98(17) . .
C10 Cr1 N3 176.47(15) . .
C11 Cr1 N3 93.31(16) . .
N1 Cr1 N3 84.74(15) . .
C12 Cr1 N3 89.32(16) . .
C10 Cr1 N5 89.66(16) . .
C11 Cr1 N5 178.25(17) . .
N1 Cr1 N5 88.05(15) . .
C12 Cr1 N5 90.72(15) . .
N3 Cr1 N5 87.73(14) . .
C35 Cr2 N19 90.82(19) . 6_565
C35 Cr2 N19 90.8(2) . .
N19 Cr2 N19 82.2(3) 6_565 .
C35 Cr2 N17 178.9(3) . .
N19 Cr2 N17 88.38(17) 6_565 .
N19 Cr2 N17 88.38(17) . .
C35 Cr2 C34 88.84(19) . 6_565
N19 Cr2 C34 92.11(19) 6_565 6_565
N19 Cr2 C34 174.3(2) . 6_565
N17 Cr2 C34 91.89(17) . 6_565
C35 Cr2 C34 88.84(19) . .
N19 Cr2 C34 174.3(2) 6_565 .
N19 Cr2 C34 92.11(19) . .
N17 Cr2 C34 91.89(17) . .
C34 Cr2 C34 93.6(3) 6_565 .
N7 Cu1 N7 85.9(2) 6 .
N7 Cu1 N11 175.54(17) 6 .
N7 Cu1 N11 95.42(16) . .
N7 Cu1 N11 95.42(16) 6 6
N7 Cu1 N11 175.54(17) . 6
N11 Cu1 N11 82.9(2) . 6
N7 Cu1 N10 100.73(16) 6 .
N7 Cu1 N10 100.73(16) . .
N11 Cu1 N10 83.21(15) . .
N11 Cu1 N10 83.21(15) 6 .
N8 Cu2 N8 86.9(3) 6 .
N8 Cu2 N12 94.42(16) 6 6
N8 Cu2 N12 169.56(17) . 6
N8 Cu2 N12 169.56(17) 6 .
N8 Cu2 N12 94.42(16) . .
N12 Cu2 N12 82.4(2) 6 .
N8 Cu2 N13 106.30(16) 6 .
N8 Cu2 N13 106.30(16) . .
N12 Cu2 N13 83.29(16) 6 .
N12 Cu2 N13 83.29(16) . .
N9 Cu3 N9 84.3(2) . 6
N9 Cu3 N15 96.19(15) . 6
N9 Cu3 N15 172.06(15) 6 6
N9 Cu3 N15 172.06(15) . .
N9 Cu3 N15 96.19(15) 6 .
N15 Cu3 N15 82.2(2) 6 .
N9 Cu3 N14 104.06(15) . .
N9 Cu3 N14 104.06(15) 6 .
N15 Cu3 N14 83.53(15) 6 .
N15 Cu3 N14 83.53(15) . .
C1 N1 N2 106.0(4) . .
C1 N1 Cr1 135.7(3) . .
N2 N1 Cr1 118.3(3) . .
N1 N2 C3 109.3(3) . .
N1 N2 B1 120.9(3) . .
C3 N2 B1 129.5(4) . .
N4 N3 C7 106.8(3) . .
N4 N3 Cr1 120.2(3) . .
C7 N3 Cr1 132.3(3) . .
N3 N4 C9 110.5(3) . .
N3 N4 B1 119.3(4) . .
C9 N4 B1 130.2(4) . .
C4 N5 N6 107.7(3) . .
C4 N5 Cr1 131.5(3) . .
N6 N5 Cr1 120.4(3) . .
C6 N6 N5 108.8(4) . .
C6 N6 B1 132.6(4) . .
N5 N6 B1 118.6(3) . .
C10 N7 Cu1 172.5(4) . .
C11 N8 Cu2 175.3(4) . .
C12 N9 Cu3 172.5(4) . .
C13 N10 C14 108.6(3) . 6
C13 N10 C14 108.6(3) . .
C14 N10 C14 124.4(6) 6 .
C13 N10 Cu1 109.2(4) . .
C14 N10 Cu1 102.5(3) 6 .
C14 N10 Cu1 102.5(3) . .
C17 N11 C15 105.8(4) . .
C17 N11 C16 107.2(4) . .
C15 N11 C16 115.5(4) . .
C17 N11 Cu1 111.2(3) . .
C15 N11 Cu1 106.7(3) . .
C16 N11 Cu1 110.4(3) . .
C18 N12 C19 105.5(4) . .
C18 N12 C20 105.6(4) . .
C19 N12 C20 113.3(4) . .
C18 N12 Cu2 111.0(3) . .
C19 N12 Cu2 109.7(3) . .
C20 N12 Cu2 111.5(3) . .
C22 N13 C21 106.9(4) . .
C22 N13 C21 106.9(4) . 6
C21 N13 C21 107.6(5) . 6
C22 N13 Cu2 114.0(4) . .
C21 N13 Cu2 110.6(3) . .
C21 N13 Cu2 110.6(3) 6 .
C23 N14 C24 106.7(3) . .
C23 N14 C24 106.7(3) . 6
C24 N14 C24 104.3(5) . 6
C23 N14 Cu3 115.4(4) . .
C24 N14 Cu3 111.4(3) . .
C24 N14 Cu3 111.4(3) 6 .
C27 N15 C25 105.4(4) . .
C27 N15 C26 108.6(4) . .
C25 N15 C26 112.2(4) . .
C27 N15 Cu3 109.9(3) . .
C25 N15 Cu3 108.1(3) . .
C26 N15 Cu3 112.3(3) . .
C30 N16 N17 108.0(5) . .
C30 N16 B2 128.6(6) . .
N17 N16 B2 123.4(5) . .
N16 N17 C28 106.8(5) . .
N16 N17 Cr2 119.0(4) . .
C28 N17 Cr2 134.2(4) . .
N19 N18 C31 108.3(4) . .
N19 N18 B2 123.0(4) . .
C31 N18 B2 128.6(5) . .
N18 N19 C33 106.0(4) . .
N18 N19 Cr2 119.5(3) . .
C33 N19 Cr2 134.2(3) . .
H1X O1W H1Y 111.5 . .
H2X O2W H2Y 104.5 . .
H3X O3W H3Y 109.5 . .
H4X O4W H4Y 109.5 . .
H5X O5W H5Y 111.3 . .
H6X O6W H6Y 105.5 . .
H7X O7W H7Y 107.8 . .
O8W O8W H8X 102.6 6 .
O8W O8W H8Y 57.4 6 .
H8X O8W H8Y 109.5 . .
H9X O9W H9Y 109.5 . .

loop_
_geom_bond_atom_site_label_1
_geom_bond_atom_site_label_2
_geom_bond_distance
_geom_bond_site_symmetry_2
B1 N4 1.526(6) .
B1 N2 1.532(6) .
B1 N6 1.558(6) .
B1 H11A 0.9595 .
B2 N16 1.465(10) .
B2 N18 1.619(6) .
B2 N18 1.619(6) 6_565
B2 H22D 0.9599 .
C1 N1 1.332(6) .
C1 C2 1.381(7) .
C1 H1 0.9300 .
C2 C3 1.396(7) .
C2 H2 0.9300 .
C3 N2 1.399(6) .
C3 H3 0.9300 .
C4 N5 1.306(5) .
C4 C5 1.398(6) .
C4 H4 0.9300 .
C5 C6 1.401(7) .
C5 H5 0.9300 .
C6 N6 1.324(6) .
C6 H6 0.9300 .
C7 N3 1.364(6) .
C7 C8 1.399(6) .
C7 H7 0.9300 .
C8 C9 1.383(6) .
C8 H8 0.9300 .
C9 N4 1.356(6) .
C9 H9 0.9300 .
C10 N7 1.197(6) .
C10 Cr1 1.979(4) .
C11 N8 1.198(5) .
C11 Cr1 1.983(4) .
C12 N9 1.101(5) .
C12 Cr1 2.033(4) .
C13 N10 1.439(9) .
C13 H13A 0.9600 .
C13 H13B 0.9600 .
C13 H13C 0.9600 .
C14 C15 1.453(7) .
C14 N10 1.487(6) .
C14 H14A 0.9700 .
C14 H14B 0.9700 .
C15 N11 1.515(6) .
C15 H15A 0.9700 .
C15 H15B 0.9700 .
C16 C16 1.475(9) 6
C16 N11 1.519(6) .
C16 H16A 0.9700 .
C16 H16B 0.9700 .
C17 N11 1.495(6) .
C17 H17A 0.9600 .
C17 H17B 0.9600 .
C17 H17C 0.9600 .
C18 N12 1.504(6) .
C18 H18B 0.9600 .
C18 H18C 0.9600 .
C18 H18A 0.9600 .
C19 C19 1.456(10) 6
C19 N12 1.525(6) .
C19 H19A 0.9700 .
C19 H19B 0.9700 .
C20 C21 1.466(7) .
C20 N12 1.597(6) .
C20 H20A 0.9700 .
C20 H20B 0.9700 .
C21 N13 1.649(6) .
C21 H21A 0.9700 .
C21 H21B 0.9700 .
C22 N13 1.455(9) .
C22 H22A 0.9600 .
C22 H22B 0.9600 .
C22 H22C 0.9600 .
C23 N14 1.494(8) .
C23 H23A 0.9600 .
C23 H23B 0.9600 .
C23 H23C 0.9600 .
C24 C25 1.486(6) .
C24 N14 1.688(6) .
C24 H24A 0.9700 .
C24 H24B 0.9700 .
C25 N15 1.538(6) .
C25 H25A 0.9700 .
C25 H25B 0.9700 .
C26 C26 1.472(11) 6
C26 N15 1.610(6) .
C26 H26A 0.9700 .
C26 H26B 0.9700 .
C27 N15 1.485(6) .
C27 H27A 0.9600 .
C27 H27B 0.9600 .
C27 H27C 0.9600 .
C28 C29 1.402(8) .
C28 N17 1.427(8) .
C28 H28 0.9300 .
C29 C30 1.369(10) .
C29 H29 0.9300 .
C30 N16 1.400(8) .
C30 H30 0.9300 .
C31 C32 1.314(7) .
C31 N18 1.355(7) .
C31 H31 0.9300 .
C32 C33 1.425(7) .
C32 H32 0.9300 .
C33 N19 1.379(6) .
C33 H33 0.9300 .
C34 N20 1.139(6) .
C34 Cr2 2.075(5) .
C35 N21 1.253(9) .
C35 Cr2 1.953(7) .
Cl1 O1 1.404(3) .
Cl1 O1 1.404(3) 4_665
Cl1 O2 1.430(5) .
Cl1 O3 1.510(5) .
Cl2 O4 1.416(4) .
Cl2 O4 1.415(4) 6
Cl2 O6 1.427(5) .
Cl2 O5 1.436(5) .
Cl3 O9 1.430(7) .
Cl3 O8 1.459(7) .
Cl3 O7 1.492(7) .
Cl3 O10 1.507(8) .
Cr1 N1 2.018(4) .
Cr1 N3 2.034(4) .
Cr1 N5 2.035(3) .
Cr2 N19 2.050(4) 6_565
Cr2 N19 2.050(4) .
Cr2 N17 2.051(5) .
Cr2 C34 2.075(5) 6_565
Cu1 N7 1.977(4) 6
Cu1 N7 1.977(4) .
Cu1 N11 2.118(4) .
Cu1 N11 2.118(4) 6
Cu1 N10 2.306(5) .
Cu2 N8 1.976(4) 6
Cu2 N8 1.976(4) .
Cu2 N12 2.110(4) 6
Cu2 N12 2.110(4) .
Cu2 N13 2.150(6) .
Cu3 N9 2.033(4) .
Cu3 N9 2.033(4) 6
Cu3 N15 2.124(4) 6
Cu3 N15 2.124(4) .
Cu3 N14 2.190(5) .
N1 N2 1.385(5) .
N3 N4 1.356(5) .
N5 N6 1.363(5) .
N10 C14 1.487(6) 6
N13 C21 1.649(6) 6
N14 C24 1.688(6) 6
N16 N17 1.404(7) .
N18 N19 1.336(6) .
O1W H1X 0.8499 .
O1W H1Y 0.8467 .
O2W H2X 0.8500 .
O2W H2Y 0.8445 .
O3W H3X 0.8500 .
O3W H3Y 0.8500 .
O4W H4X 0.8498 .
O4W H4Y 0.8499 .
O5W H5X 0.8410 .
O5W H5Y 0.8402 .
O6W H6X 0.8501 .
O6W H6Y 1.0083 .
O7W H7X 0.8676 .
O7W H7Y 0.8505 .
O8W O8W 1.179(19) 6
O8W H8X 0.8499 .
O8W H8Y 0.8499 .
O9W H9X 0.8538 .
O9W H9Y 0.8462 .

loop_
_geom_torsion_atom_site_label_1
_geom_torsion_atom_site_label_2
_geom_torsion_atom_site_label_3
_geom_torsion_atom_site_label_4
_geom_torsion
_geom_torsion_site_symmetry_1
_geom_torsion_site_symmetry_4
N1 C1 C2 C3 -0.8(5) . .
C1 C2 C3 N2 2.1(5) . .
N5 C4 C5 C6 -4.3(5) . .
C4 C5 C6 N6 1.5(5) . .
N3 C7 C8 C9 2.3(5) . .
C7 C8 C9 N4 -0.9(5) . .
N10 C14 C15 N11 1.7(8) . .
N12 C20 C21 N13 -4.1(6) . .
N14 C24 C25 N15 -11.9(7) . .
N17 C28 C29 C30 0.000(3) . .
C28 C29 C30 N16 0.000(3) . .
N18 C31 C32 C33 -3.7(7) . .
C31 C32 C33 N19 6.4(6) . .
N7 C10 Cr1 C11 -133(3) . .
N7 C10 Cr1 N1 137(3) . .
N7 C10 Cr1 C12 -42(3) . .
N7 C10 Cr1 N3 91(4) . .
N7 C10 Cr1 N5 49(3) . .
N8 C11 Cr1 C10 43(2) . .
N8 C11 Cr1 N1 136(2) . .
N8 C11 Cr1 C12 -50(2) . .
N8 C11 Cr1 N3 -140(2) . .
N8 C11 Cr1 N5 94(6) . .
N9 C12 Cr1 C10 -139(3) . .
N9 C12 Cr1 C11 -50(3) . .
N9 C12 Cr1 N1 53(3) . .
N9 C12 Cr1 N3 44(3) . .
N9 C12 Cr1 N5 131(3) . .
N21 C35 Cr2 N19 41.1(16) . 6_565
N21 C35 Cr2 N19 -41.1(16) . .
N21 C35 Cr2 N17 0.0(15) . .
N21 C35 Cr2 C34 133.2(16) . 6_565
N21 C35 Cr2 C34 -133.2(16) . .
N20 C34 Cr2 C35 97(6) . .
N20 C34 Cr2 N19 11(7) . 6_565
N20 C34 Cr2 N19 7(6) . .
N20 C34 Cr2 N17 -82(6) . .
N20 C34 Cr2 C34 -174(100) . 6_565
C2 C1 N1 N2 -0.8(5) . .
C2 C1 N1 Cr1 177.6(4) . .
C10 Cr1 N1 C1 50.2(4) . .
C11 Cr1 N1 C1 -39.1(4) . .
C12 Cr1 N1 C1 -142.0(14) . .
N3 Cr1 N1 C1 -132.4(4) . .
N5 Cr1 N1 C1 139.7(4) . .
C10 Cr1 N1 N2 -131.6(3) . .
C11 Cr1 N1 N2 139.1(3) . .
C12 Cr1 N1 N2 36.3(17) . .
N3 Cr1 N1 N2 45.9(3) . .
N5 Cr1 N1 N2 -42.0(3) . .
C1 N1 N2 C3 2.2(5) . .
Cr1 N1 N2 C3 -176.5(3) . .
C1 N1 N2 B1 177.3(4) . .
Cr1 N1 N2 B1 -1.4(5) . .
C2 C3 N2 N1 -2.7(5) . .
C2 C3 N2 B1 -177.3(4) . .
N4 B1 N2 N1 -55.7(5) . .
N6 B1 N2 N1 58.9(5) . .
N4 B1 N2 C3 118.3(5) . .
N6 B1 N2 C3 -127.1(4) . .
C8 C7 N3 N4 -2.8(5) . .
C8 C7 N3 Cr1 167.7(3) . .
C10 Cr1 N3 N4 -5(3) . .
C11 Cr1 N3 N4 -141.5(3) . .
N1 Cr1 N3 N4 -51.1(3) . .
C12 Cr1 N3 N4 127.9(3) . .
N5 Cr1 N3 N4 37.1(3) . .
C10 Cr1 N3 C7 -175(29) . .
C11 Cr1 N3 C7 49.0(4) . .
N1 Cr1 N3 C7 139.3(4) . .
C12 Cr1 N3 C7 -41.7(4) . .
N5 Cr1 N3 C7 -132.4(4) . .
C7 N3 N4 C9 2.3(5) . .
Cr1 N3 N4 C9 -169.6(3) . .
C7 N3 N4 B1 -179.0(4) . .
Cr1 N3 N4 B1 9.1(5) . .
C8 C9 N4 N3 -0.9(5) . .
C8 C9 N4 B1 -179.4(4) . .
N2 B1 N4 N3 50.8(5) . .
N6 B1 N4 N3 -62.4(5) . .
N2 B1 N4 C9 -130.8(5) . .
N6 B1 N4 C9 116.0(5) . .
C5 C4 N5 N6 5.3(5) . .
C5 C4 N5 Cr1 178.2(3) . .
C10 Cr1 N5 C4 -38.6(4) . .
C11 Cr1 N5 C4 -90(6) . .
N1 Cr1 N5 C4 -131.4(4) . .
C12 Cr1 N5 C4 54.5(4) . .
N3 Cr1 N5 C4 143.8(4) . .
C10 Cr1 N5 N6 133.5(3) . .
C11 Cr1 N5 N6 82(6) . .
N1 Cr1 N5 N6 40.7(3) . .
C12 Cr1 N5 N6 -133.4(3) . .
N3 Cr1 N5 N6 -44.2(3) . .
C5 C6 N6 N5 1.5(5) . .
C5 C6 N6 B1 178.1(4) . .
C4 N5 N6 C6 -4.2(5) . .
Cr1 N5 N6 C6 -178.0(3) . .
C4 N5 N6 B1 178.7(4) . .
Cr1 N5 N6 B1 4.9(5) . .
N4 B1 N6 C6 -122.3(5) . .
N2 B1 N6 C6 123.4(5) . .
N4 B1 N6 N5 53.9(5) . .
N2 B1 N6 N5 -60.4(4) . .
Cr1 C10 N7 Cu1 107(4) . .
N7 Cu1 N7 C10 -23(3) 6 .
N11 Cu1 N7 C10 162(3) . .
N11 Cu1 N7 C10 -131(3) 6 .
N10 Cu1 N7 C10 78(3) . .
Cr1 C11 N8 Cu2 73(6) . .
N8 Cu2 N8 C11 -71(5) 6 .
N12 Cu2 N8 C11 27(5) 6 .
N12 Cu2 N8 C11 99(5) . .
N13 Cu2 N8 C11 -177(100) . .
Cr1 C12 N9 Cu3 103(4) . .
N9 Cu3 N9 C12 2(3) 6 .
N15 Cu3 N9 C12 -170(3) 6 .
N15 Cu3 N9 C12 -92(3) . .
N14 Cu3 N9 C12 105(3) . .
C15 C14 N10 C13 133.4(5) . .
C15 C14 N10 C14 -96.9(7) . 6
C15 C14 N10 Cu1 17.9(6) . .
N7 Cu1 N10 C13 43.93(13) 6 .
N7 Cu1 N10 C13 -43.93(13) . .
N11 Cu1 N10 C13 -138.19(12) . .
N11 Cu1 N10 C13 138.19(12) 6 .
N7 Cu1 N10 C14 -71.1(4) 6 6
N7 Cu1 N10 C14 -159.0(4) . 6
N11 Cu1 N10 C14 106.8(4) . 6
N11 Cu1 N10 C14 23.1(4) 6 6
N7 Cu1 N10 C14 159.0(3) 6 .
N7 Cu1 N10 C14 71.1(4) . .
N11 Cu1 N10 C14 -23.1(4) . .
N11 Cu1 N10 C14 -106.8(4) 6 .
C14 C15 N11 C17 -141.0(5) . .
C14 C15 N11 C16 100.6(6) . .
C14 C15 N11 Cu1 -22.5(5) . .
C16 C16 N11 C17 136.3(3) 6 .
C16 C16 N11 C15 -106.1(3) 6 .
C16 C16 N11 Cu1 15.0(3) 6 .
N7 Cu1 N11 C17 -69(2) 6 .
N7 Cu1 N11 C17 38.9(3) . .
N11 Cu1 N11 C17 -137.0(3) 6 .
N10 Cu1 N11 C17 139.1(3) . .
N7 Cu1 N11 C15 176(18) 6 .
N7 Cu1 N11 C15 -76.0(3) . .
N11 Cu1 N11 C15 108.1(3) 6 .
N10 Cu1 N11 C15 24.2(3) . .
N7 Cu1 N11 C16 50(2) 6 .
N7 Cu1 N11 C16 157.7(3) . .
N11 Cu1 N11 C16 -18.1(4) 6 .
N10 Cu1 N11 C16 -102.1(3) . .
C19 C19 N12 C18 -137.9(3) 6 .
C19 C19 N12 C20 107.0(3) 6 .
C19 C19 N12 Cu2 -18.3(3) 6 .
C21 C20 N12 C18 139.7(5) . .
C21 C20 N12 C19 -105.3(5) . .
C21 C20 N12 Cu2 19.0(5) . .
N8 Cu2 N12 C18 65.4(10) 6 .
N8 Cu2 N12 C18 -31.7(4) . .
N12 Cu2 N12 C18 138.3(3) 6 .
N13 Cu2 N12 C18 -137.6(4) . .
N8 Cu2 N12 C19 -50.8(10) 6 .
N8 Cu2 N12 C19 -147.9(3) . .
N12 Cu2 N12 C19 22.1(3) 6 .
N13 Cu2 N12 C19 106.2(3) . .
N8 Cu2 N12 C20 -177.1(8) 6 .
N8 Cu2 N12 C20 85.8(3) . .
N12 Cu2 N12 C20 -104.2(3) 6 .
N13 Cu2 N12 C20 -20.2(3) . .
C20 C21 N13 C22 -136.9(5) . .
C20 C21 N13 C21 108.5(5) . 6
C20 C21 N13 Cu2 -12.3(5) . .
N8 Cu2 N13 C22 -45.79(13) 6 .
N8 Cu2 N13 C22 45.79(14) . .
N12 Cu2 N13 C22 -138.45(11) 6 .
N12 Cu2 N13 C22 138.45(11) . .
N8 Cu2 N13 C21 -166.3(3) 6 .
N8 Cu2 N13 C21 -74.7(3) . .
N12 Cu2 N13 C21 101.1(3) 6 .
N12 Cu2 N13 C21 18.0(3) . .
N8 Cu2 N13 C21 74.7(3) 6 6
N8 Cu2 N13 C21 166.3(3) . 6
N12 Cu2 N13 C21 -18.0(3) 6 6
N12 Cu2 N13 C21 -101.1(3) . 6
C25 C24 N14 C23 -134.4(4) . .
C25 C24 N14 C24 112.8(4) . 6
C25 C24 N14 Cu3 -7.6(5) . .
N9 Cu3 N14 C23 -43.79(12) . .
N9 Cu3 N14 C23 43.79(12) 6 .
N15 Cu3 N14 C23 -138.57(11) 6 .
N15 Cu3 N14 C23 138.57(11) . .
N9 Cu3 N14 C24 -165.7(3) . .
N9 Cu3 N14 C24 -78.2(3) 6 .
N15 Cu3 N14 C24 99.5(3) 6 .
N15 Cu3 N14 C24 16.6(3) . .
N9 Cu3 N14 C24 78.2(3) . 6
N9 Cu3 N14 C24 165.7(3) 6 6
N15 Cu3 N14 C24 -16.6(3) 6 6
N15 Cu3 N14 C24 -99.5(3) . 6
C24 C25 N15 C27 143.1(5) . .
C24 C25 N15 C26 -98.8(6) . .
C24 C25 N15 Cu3 25.6(6) . .
C26 C26 N15 C27 -137.2(3) 6 .
C26 C26 N15 C25 106.6(3) 6 .
C26 C26 N15 Cu3 -15.4(3) 6 .
N9 Cu3 N15 C27 60.9(12) . .
N9 Cu3 N15 C27 -32.3(3) 6 .
N15 Cu3 N15 C27 139.8(3) 6 .
N14 Cu3 N15 C27 -135.8(3) . .
N9 Cu3 N15 C25 175.6(10) . .
N9 Cu3 N15 C25 82.3(3) 6 .
N15 Cu3 N15 C25 -105.6(3) 6 .
N14 Cu3 N15 C25 -21.2(3) . .
N9 Cu3 N15 C26 -60.1(12) . .
N9 Cu3 N15 C26 -153.4(3) 6 .
N15 Cu3 N15 C26 18.8(3) 6 .
N14 Cu3 N15 C26 103.1(3) . .
C29 C30 N16 N17 0.000(2) . .
C29 C30 N16 B2 180.000(2) . .
N18 B2 N16 C30 127.9(3) . .
N18 B2 N16 C30 -127.9(3) 6_565 .
N18 B2 N16 N17 -52.1(3) . .
N18 B2 N16 N17 52.1(3) 6_565 .
C30 N16 N17 C28 0.000(3) . .
B2 N16 N17 C28 180.000(3) . .
C30 N16 N17 Cr2 180.000(2) . .
B2 N16 N17 Cr2 0.000(4) . .
C29 C28 N17 N16 0.000(2) . .
C29 C28 N17 Cr2 180.000(1) . .
C35 Cr2 N17 N16 0.0(4) . .
N19 Cr2 N17 N16 -41.11(14) 6_565 .
N19 Cr2 N17 N16 41.11(14) . .
C34 Cr2 N17 N16 -133.16(14) 6_565 .
C34 Cr2 N17 N16 133.16(14) . .
C35 Cr2 N17 C28 180(100) . .
N19 Cr2 N17 C28 138.89(14) 6_565 .
N19 Cr2 N17 C28 -138.89(13) . .
C34 Cr2 N17 C28 46.84(14) 6_565 .
C34 Cr2 N17 C28 -46.84(14) . .
C32 C31 N18 N19 -0.3(7) . .
C32 C31 N18 B2 -177.1(5) . .
N16 B2 N18 N19 55.8(6) . .
N18 B2 N18 N19 -54.0(7) 6_565 .
N16 B2 N18 C31 -127.9(6) . .
N18 B2 N18 C31 122.3(5) 6_565 .
C31 N18 N19 C33 4.4(6) . .
B2 N18 N19 C33 -178.6(5) . .
C31 N18 N19 Cr2 179.1(4) . .
B2 N18 N19 Cr2 -3.9(7) . .
C32 C33 N19 N18 -6.8(6) . .
C32 C33 N19 Cr2 179.7(4) . .
C35 Cr2 N19 N18 141.6(4) . .
N19 Cr2 N19 N18 50.9(5) 6_565 .
N17 Cr2 N19 N18 -37.7(4) . .
C34 Cr2 N19 N18 55(2) 6_565 .
C34 Cr2 N19 N18 -129.5(4) . .
C35 Cr2 N19 C33 -45.5(5) . .
N19 Cr2 N19 C33 -136.3(5) 6_565 .
N17 Cr2 N19 C33 135.2(5) . .
C34 Cr2 N19 C33 -132.0(18) 6_565 .
C34 Cr2 N19 C33 43.3(5) . .
